data_7123590
loop_
_publ_author_name
'Shi, Min'
'Liu, Ruixing'
'Wei, Yin'

_publ_section_title
;
 Rhodium(III)-catalyzed tunable coupling reaction of indole derivatives
 with alkylidenecyclopropanes via C&#x2212;H activation
;
_journal_name_full 'Chemical Communications'
_journal_paper_doi 10.1039/C9CC03134K
_journal_year 2019
_chemical_formula_sum 'C22 H18 F N3'
_chemical_formula_weight 343.39
_space_group_crystal_system monoclinic
_space_group_IT_number 14
_space_group_name_Hall '-P 2ybc'
_space_group_name_H-M_alt 'P 1 21/c 1'
_symmetry_space_group_name_Hall '-P 2ybc'
_symmetry_space_group_name_H-M 'P 1 21/c 1'
_atom_sites_solution_hydrogens geom
_audit_creation_method SHELXL-2013
_audit_update_record
;
2019-02-23 deposited with the CCDC.    2019-06-04 downloaded from the CCDC.
;
_cell_angle_alpha 90
_cell_angle_beta 102.963(8)
_cell_angle_gamma 90
_cell_formula_units_Z 8
_cell_length_a 10.944(3)
_cell_length_b 15.225(4)
_cell_length_c 22.273(7)
_cell_measurement_reflns_used 5806
_cell_measurement_temperature 293(2)
_cell_measurement_theta_max 48.306
_cell_measurement_theta_min 4.663
_cell_volume 3616.6(18)
_computing_cell_refinement 'Bruker SAINT'
_computing_data_collection 'Bruker APEX2'
_computing_data_reduction 'Bruker SAINT'
_computing_molecular_graphics 'Bruker SHELXTL'
_computing_publication_material 'Bruker SHELXTL'
_computing_structure_refinement 'SHELXL-2013 (Sheldrick, 2013)'
_computing_structure_solution 'SHELXS-97 (Sheldrick 2008)'
_diffrn_ambient_temperature 293(2)
_diffrn_measured_fraction_theta_full 0.998
_diffrn_measured_fraction_theta_max 0.998
_diffrn_measurement_device_type 'Bruker APEX-II CCD'
_diffrn_measurement_method '\f and \w scans'
_diffrn_radiation_type MoK\a
_diffrn_radiation_wavelength 0.71073
_diffrn_reflns_av_R_equivalents 0.0920
_diffrn_reflns_av_unetI/netI 0.0620
_diffrn_reflns_Laue_measured_fraction_full 0.998
_diffrn_reflns_Laue_measured_fraction_max 0.998
_diffrn_reflns_limit_h_max 12
_diffrn_reflns_limit_h_min -13
_diffrn_reflns_limit_k_max 18
_diffrn_reflns_limit_k_min -18
_diffrn_reflns_limit_l_max 26
_diffrn_reflns_limit_l_min -25
_diffrn_reflns_number 39510
_diffrn_reflns_point_group_measured_fraction_full 0.998
_diffrn_reflns_point_group_measured_fraction_max 0.998
_diffrn_reflns_theta_full 25.242
_diffrn_reflns_theta_max 25.497
_diffrn_reflns_theta_min 2.332
_exptl_absorpt_coefficient_mu 0.083
_exptl_absorpt_correction_T_max 0.7456
_exptl_absorpt_correction_T_min 0.5113
_exptl_absorpt_correction_type multi-scan
_exptl_absorpt_process_details sadabs
_exptl_crystal_colour colorless
_exptl_crystal_density_diffrn 1.261
_exptl_crystal_description prismatic
_exptl_crystal_F_000 1440
_exptl_crystal_size_max 0.200
_exptl_crystal_size_mid 0.130
_exptl_crystal_size_min 0.080
_refine_diff_density_max 0.174
_refine_diff_density_min -0.166
_refine_diff_density_rms 0.043
_refine_ls_extinction_coef 0.0146(12)
_refine_ls_extinction_expression Fc^*^=kFc[1+0.001xFc^2^\l^3^/sin(2\q)]^-1/4^
_refine_ls_extinction_method SHELXL
_refine_ls_goodness_of_fit_ref 1.044
_refine_ls_hydrogen_treatment constr
_refine_ls_matrix_type full
_refine_ls_number_parameters 472
_refine_ls_number_reflns 6726
_refine_ls_number_restraints 0
_refine_ls_restrained_S_all 1.044
_refine_ls_R_factor_all 0.1199
_refine_ls_R_factor_gt 0.0591
_refine_ls_shift/su_max 0.024
_refine_ls_shift/su_mean 0.000
_refine_ls_structure_factor_coef Fsqd
_refine_ls_weighting_details 'w=1/[\s^2^(Fo^2^)+(0.0556P)^2^+0.7933P] where P=(Fo^2^+2Fc^2^)/3'
_refine_ls_weighting_scheme calc
_refine_ls_wR_factor_gt 0.1286
_refine_ls_wR_factor_ref 0.1655
_reflns_Friedel_coverage 0.000
_reflns_number_gt 3702
_reflns_number_total 6726
_reflns_threshold_expression 'I > 2\s(I)'
_cod_data_source_file c9cc03134k2.cif
_cod_data_source_block mo_d8v19146_0m
_cod_original_cell_volume 3616.6(17)
_cod_database_code 7123590
_shelx_space_group_comment
; 
The symmetry employed for this shelxl refinement is uniquely defined 
by the following loop, which should always be used as a source of 
symmetry information in preference to the above space-group names. 
They are only intended as comments. 
;
_shelx_estimated_absorpt_t_min 0.984
_shelx_estimated_absorpt_t_max 0.993
_shelxl_version_number 2013-4

loop_
_space_group_symop_operation_xyz
'x, y, z'
'-x, y+1/2, -z+1/2'
'-x, -y, -z'
'x, -y-1/2, z-1/2'

loop_
_atom_site_label
_atom_site_type_symbol
_atom_site_fract_x
_atom_site_fract_y
_atom_site_fract_z
_atom_site_U_iso_or_equiv
_atom_site_adp_type
_atom_site_occupancy
_atom_site_site_symmetry_order
_atom_site_calc_flag
_atom_site_refinement_flags_posn
_atom_site_refinement_flags_adp
F1 F 0.9883(2) 0.47737(14) 0.70692(10) 0.1382(8) Uani 1 1 d . .
N1 N 0.55377(19) 0.24807(13) 0.43969(10) 0.0652(6) Uani 1 1 d . .
N2 N 0.5751(2) 0.09835(15) 0.46102(12) 0.0789(7) Uani 1 1 d . .
N3 N 0.6416(2) 0.16044(15) 0.37559(12) 0.0815(7) Uani 1 1 d . .
C1 C 0.5087(2) 0.31565(18) 0.39728(13) 0.0671(7) Uani 1 1 d . .
C2 C 0.5055(3) 0.3238(2) 0.33475(15) 0.0861(9) Uani 1 1 d . .
H2 H 0.5386 0.2805 0.3136 0.103 Uiso 1 1 calc R U
C3 C 0.4516(3) 0.3982(3) 0.30559(17) 0.1027(11) Uani 1 1 d . .
H3 H 0.4489 0.4050 0.2638 0.123 Uiso 1 1 calc R U
C4 C 0.4011(3) 0.4636(2) 0.33573(18) 0.0992(11) Uani 1 1 d . .
H4 H 0.3654 0.5131 0.3142 0.119 Uiso 1 1 calc R U
C5 C 0.4037(3) 0.4554(2) 0.39746(16) 0.0857(9) Uani 1 1 d . .
H5 H 0.3700 0.4991 0.4180 0.103 Uiso 1 1 calc R U
C6 C 0.4576(2) 0.38068(18) 0.42884(14) 0.0697(7) Uani 1 1 d . .
C7 C 0.4735(2) 0.35207(17) 0.49091(14) 0.0690(7) Uani 1 1 d . .
H7 H 0.4489 0.3832 0.5221 0.083 Uiso 1 1 calc R U
C8 C 0.5301(2) 0.27251(17) 0.49743(13) 0.0648(7) Uani 1 1 d . .
C9 C 0.5919(2) 0.16407(18) 0.42498(14) 0.0663(7) Uani 1 1 d . .
C10 C 0.6181(3) 0.0205(2) 0.44708(16) 0.0907(10) Uani 1 1 d . .
H10 H 0.6099 -0.0278 0.4715 0.109 Uiso 1 1 calc R U
C11 C 0.6735(3) 0.0089(2) 0.39858(18) 0.0972(11) Uani 1 1 d . .
H11 H 0.7042 -0.0455 0.3900 0.117 Uiso 1 1 calc R U
C12 C 0.6815(3) 0.0804(2) 0.36360(17) 0.0939(10) Uani 1 1 d . .
H12 H 0.7165 0.0737 0.3295 0.113 Uiso 1 1 calc R U
C13 C 0.5734(3) 0.22448(17) 0.55558(13) 0.0670(7) Uani 1 1 d . .
C14 C 0.4935(3) 0.21500(19) 0.59230(14) 0.0832(9) Uani 1 1 d . .
H14 H 0.4106 0.2307 0.5759 0.100 Uiso 1 1 calc R U
C15 C 0.5231(4) 0.1816(2) 0.65727(16) 0.1135(12) Uani 1 1 d . .
H15A H 0.5922 0.1413 0.6628 0.170 Uiso 1 1 calc R U
H15B H 0.4511 0.1521 0.6655 0.170 Uiso 1 1 calc R U
H15C H 0.5451 0.2301 0.6852 0.170 Uiso 1 1 calc R U
C16 C 0.7110(3) 0.20138(17) 0.57494(13) 0.0724(8) Uani 1 1 d . .
H16A H 0.7205 0.1490 0.6004 0.087 Uiso 1 1 calc R U
H16B H 0.7424 0.1882 0.5385 0.087 Uiso 1 1 calc R U
C17 C 0.7883(2) 0.27425(17) 0.61028(13) 0.0654(7) Uani 1 1 d . .
C18 C 0.8315(3) 0.2698(2) 0.67285(15) 0.1020(11) Uani 1 1 d . .
H18 H 0.8156 0.2196 0.6936 0.122 Uiso 1 1 calc R U
C19 C 0.8982(4) 0.3380(3) 0.70590(16) 0.1216(14) Uani 1 1 d . .
H19 H 0.9258 0.3343 0.7485 0.146 Uiso 1 1 calc R U
C20 C 0.9223(3) 0.4098(2) 0.67518(16) 0.0910(10) Uani 1 1 d . .
C21 C 0.8845(3) 0.41711(19) 0.61308(15) 0.0802(8) Uani 1 1 d . .
H21 H 0.9035 0.4668 0.5927 0.096 Uiso 1 1 calc R U
C22 C 0.8170(3) 0.34861(19) 0.58108(13) 0.0751(8) Uani 1 1 d . .
H22 H 0.7900 0.3528 0.5385 0.090 Uiso 1 1 calc R U
F2 F 0.3212(2) 0.02239(15) 0.29483(11) 0.1486(9) Uani 1 1 d . .
N4 N 0.09929(19) 0.25536(12) 0.54777(9) 0.0584(5) Uani 1 1 d . .
N5 N 0.2458(2) 0.33870(14) 0.61566(11) 0.0701(6) Uani 1 1 d . .
N6 N 0.1060(2) 0.40601(13) 0.53094(10) 0.0681(6) Uani 1 1 d . .
C23 C 0.0873(2) 0.18652(15) 0.58855(12) 0.0586(6) Uani 1 1 d . .
C24 C 0.1377(3) 0.17518(17) 0.65127(13) 0.0709(7) Uani 1 1 d . .
H24 H 0.1920 0.2164 0.6738 0.085 Uiso 1 1 calc R U
C25 C 0.1040(3) 0.10061(19) 0.67868(15) 0.0826(9) Uani 1 1 d . .
H25 H 0.1358 0.0919 0.7206 0.099 Uiso 1 1 calc R U
C26 C 0.0242(3) 0.03819(19) 0.64571(16) 0.0836(9) Uani 1 1 d . .
H26 H 0.0039 -0.0116 0.6657 0.100 Uiso 1 1 calc R U
C27 C -0.0252(3) 0.04904(18) 0.58388(15) 0.0772(8) Uani 1 1 d . .
H27 H -0.0785 0.0069 0.5619 0.093 Uiso 1 1 calc R U
C28 C 0.0056(2) 0.12396(16) 0.55446(13) 0.0625(7) Uani 1 1 d . .
C29 C -0.0305(2) 0.15537(16) 0.49300(13) 0.0653(7) Uani 1 1 d . .
H29 H -0.0833 0.1262 0.4606 0.078 Uiso 1 1 calc R U
C30 C 0.0238(2) 0.23434(15) 0.48896(12) 0.0590(6) Uani 1 1 d . .
C31 C 0.1534(2) 0.33786(16) 0.56553(12) 0.0570(6) Uani 1 1 d . .
C32 C 0.2986(3) 0.41697(19) 0.63072(13) 0.0762(8) Uani 1 1 d . .
H32 H 0.3637 0.4211 0.6655 0.091 Uiso 1 1 calc R U
C33 C 0.2617(3) 0.49112(18) 0.59748(14) 0.0756(8) Uani 1 1 d . .
H33 H 0.3016 0.5447 0.6078 0.091 Uiso 1 1 calc R U
C34 C 0.1628(3) 0.48250(17) 0.54815(13) 0.0751(8) Uani 1 1 d . .
H34 H 0.1335 0.5324 0.5254 0.090 Uiso 1 1 calc R U
C35 C 0.0198(3) 0.28445(16) 0.43156(12) 0.0605(7) Uani 1 1 d . .
C36 C -0.0911(3) 0.29955(16) 0.39466(12) 0.0694(7) Uani 1 1 d . .
H36 H -0.1607 0.2854 0.4102 0.083 Uiso 1 1 calc R U
C37 C -0.1174(3) 0.3370(2) 0.33046(13) 0.0947(10) Uani 1 1 d . .
H37A H -0.1685 0.2966 0.3025 0.142 Uiso 1 1 calc R U
H37B H -0.0398 0.3463 0.3182 0.142 Uiso 1 1 calc R U
H37C H -0.1608 0.3919 0.3298 0.142 Uiso 1 1 calc R U
C38 C 0.1432(3) 0.30393(17) 0.41448(13) 0.0686(7) Uani 1 1 d . .
H38A H 0.1329 0.3549 0.3876 0.082 Uiso 1 1 calc R U
H38B H 0.2052 0.3186 0.4516 0.082 Uiso 1 1 calc R U
C39 C 0.1915(2) 0.22859(17) 0.38268(12) 0.0621(7) Uani 1 1 d . .
C40 C 0.2379(3) 0.15329(19) 0.41333(14) 0.0782(8) Uani 1 1 d . .
H40 H 0.2400 0.1489 0.4552 0.094 Uiso 1 1 calc R U
C41 C 0.2815(3) 0.0838(2) 0.38417(17) 0.0867(9) Uani 1 1 d . .
H41 H 0.3126 0.0334 0.4059 0.104 Uiso 1 1 calc R U
C42 C 0.2781(3) 0.0909(2) 0.32348(17) 0.0919(10) Uani 1 1 d . .
C43 C 0.2349(4) 0.1627(3) 0.29150(17) 0.1304(16) Uani 1 1 d . .
H43 H 0.2342 0.1664 0.2497 0.157 Uiso 1 1 calc R U
C44 C 0.1911(4) 0.2317(2) 0.32116(15) 0.1032(11) Uani 1 1 d . .
H44 H 0.1605 0.2817 0.2987 0.124 Uiso 1 1 calc R U

loop_
_atom_site_aniso_label
_atom_site_aniso_U_11
_atom_site_aniso_U_22
_atom_site_aniso_U_33
_atom_site_aniso_U_23
_atom_site_aniso_U_13
_atom_site_aniso_U_12
F1 0.178(2) 0.1232(17) 0.1106(16) -0.0358(13) 0.0259(15) -0.0537(15)
N1 0.0678(14) 0.0618(14) 0.0688(15) -0.0135(11) 0.0209(11) 0.0043(11)
N2 0.0892(17) 0.0629(15) 0.0890(18) -0.0125(13) 0.0289(14) 0.0048(13)
N3 0.0834(17) 0.0825(17) 0.0882(18) -0.0247(14) 0.0392(15) -0.0001(13)
C1 0.0636(17) 0.0672(18) 0.072(2) -0.0111(15) 0.0183(14) -0.0027(14)
C2 0.094(2) 0.090(2) 0.074(2) -0.0063(18) 0.0191(18) 0.0089(18)
C3 0.116(3) 0.111(3) 0.078(2) 0.000(2) 0.015(2) 0.007(2)
C4 0.097(3) 0.096(3) 0.101(3) 0.018(2) 0.013(2) 0.011(2)
C5 0.075(2) 0.079(2) 0.102(3) -0.0038(19) 0.0176(18) 0.0092(16)
C6 0.0600(16) 0.0666(18) 0.083(2) -0.0084(16) 0.0166(15) 0.0026(14)
C7 0.0655(17) 0.0690(18) 0.077(2) -0.0151(15) 0.0254(15) 0.0057(14)
C8 0.0622(16) 0.0671(17) 0.0700(19) -0.0158(14) 0.0249(14) 0.0000(14)
C9 0.0608(16) 0.0675(18) 0.0719(19) -0.0217(15) 0.0175(14) -0.0031(14)
C10 0.103(2) 0.066(2) 0.106(3) -0.0166(18) 0.028(2) 0.0053(17)
C11 0.099(2) 0.081(2) 0.117(3) -0.032(2) 0.035(2) 0.0081(19)
C12 0.095(2) 0.094(3) 0.103(3) -0.035(2) 0.044(2) 0.003(2)
C13 0.0741(18) 0.0632(17) 0.0682(19) -0.0128(14) 0.0252(15) -0.0008(14)
C14 0.090(2) 0.088(2) 0.079(2) -0.0104(17) 0.0345(18) 0.0002(17)
C15 0.140(3) 0.125(3) 0.086(3) 0.001(2) 0.049(2) -0.007(2)
C16 0.0786(19) 0.0665(17) 0.0727(19) -0.0054(14) 0.0183(15) 0.0106(14)
C17 0.0692(17) 0.0665(17) 0.0617(18) -0.0012(14) 0.0170(14) 0.0121(14)
C18 0.133(3) 0.091(2) 0.072(2) 0.0145(18) 0.002(2) -0.022(2)
C19 0.166(4) 0.123(3) 0.065(2) 0.007(2) 0.002(2) -0.044(3)
C20 0.108(3) 0.085(2) 0.081(2) -0.0197(19) 0.022(2) -0.0169(19)
C21 0.094(2) 0.0718(19) 0.080(2) -0.0008(17) 0.0318(18) -0.0006(17)
C22 0.086(2) 0.082(2) 0.0596(18) -0.0003(16) 0.0225(15) 0.0050(16)
F2 0.179(2) 0.1361(18) 0.1378(19) -0.0321(15) 0.0509(16) 0.0590(16)
N4 0.0679(13) 0.0513(12) 0.0591(13) -0.0070(10) 0.0205(11) -0.0053(10)
N5 0.0717(15) 0.0646(15) 0.0725(16) -0.0056(11) 0.0129(13) -0.0058(12)
N6 0.0871(16) 0.0490(13) 0.0673(15) -0.0053(11) 0.0156(12) -0.0053(12)
C23 0.0663(16) 0.0507(14) 0.0642(17) -0.0003(13) 0.0257(13) 0.0045(12)
C24 0.087(2) 0.0613(17) 0.0683(19) -0.0034(14) 0.0261(16) 0.0019(15)
C25 0.106(2) 0.073(2) 0.075(2) 0.0097(16) 0.0325(18) 0.0096(18)
C26 0.098(2) 0.0633(19) 0.099(3) 0.0147(18) 0.041(2) -0.0003(17)
C27 0.082(2) 0.0625(18) 0.092(2) 0.0041(16) 0.0302(17) -0.0052(15)
C28 0.0650(16) 0.0519(15) 0.0757(19) -0.0001(14) 0.0270(14) 0.0006(13)
C29 0.0687(17) 0.0578(16) 0.0722(19) -0.0082(13) 0.0216(14) -0.0099(13)
C30 0.0622(16) 0.0555(15) 0.0624(17) -0.0076(13) 0.0207(13) -0.0028(12)
C31 0.0643(16) 0.0522(15) 0.0595(16) -0.0100(13) 0.0243(13) -0.0021(13)
C32 0.080(2) 0.074(2) 0.073(2) -0.0130(16) 0.0145(16) -0.0164(16)
C33 0.093(2) 0.0587(17) 0.079(2) -0.0136(15) 0.0283(18) -0.0147(15)
C34 0.097(2) 0.0535(17) 0.076(2) -0.0045(14) 0.0240(18) -0.0072(15)
C35 0.0703(18) 0.0543(15) 0.0595(17) -0.0104(12) 0.0199(14) -0.0081(13)
C36 0.083(2) 0.0656(17) 0.0620(18) -0.0118(13) 0.0218(16) -0.0061(14)
C37 0.120(3) 0.097(2) 0.065(2) -0.0092(17) 0.0170(19) 0.008(2)
C38 0.0807(19) 0.0632(16) 0.0675(18) -0.0049(13) 0.0288(15) -0.0126(14)
C39 0.0653(16) 0.0638(17) 0.0611(17) -0.0012(13) 0.0225(13) -0.0077(13)
C40 0.090(2) 0.078(2) 0.0721(19) 0.0070(16) 0.0294(17) 0.0012(16)
C41 0.088(2) 0.073(2) 0.103(3) 0.0097(18) 0.029(2) 0.0090(16)
C42 0.105(2) 0.089(2) 0.087(3) -0.016(2) 0.031(2) 0.0214(19)
C43 0.195(4) 0.136(3) 0.072(2) 0.012(2) 0.055(3) 0.070(3)
C44 0.151(3) 0.097(2) 0.074(2) 0.0198(18) 0.054(2) 0.046(2)

loop_
_atom_type_symbol
_atom_type_description
_atom_type_scat_dispersion_real
_atom_type_scat_dispersion_imag
_atom_type_scat_source
C C 0.0033 0.0016 'International Tables Vol C Tables 4.2.6.8 and 6.1.1.4'
H H 0.0000 0.0000 'International Tables Vol C Tables 4.2.6.8 and 6.1.1.4'
F F 0.0171 0.0103 'International Tables Vol C Tables 4.2.6.8 and 6.1.1.4'
N N 0.0061 0.0033 'International Tables Vol C Tables 4.2.6.8 and 6.1.1.4'

loop_
_geom_angle_atom_site_label_1
_geom_angle_atom_site_label_2
_geom_angle_atom_site_label_3
_geom_angle
C9 N1 C1 125.8(2)
C9 N1 C8 125.1(2)
C1 N1 C8 108.0(2)
C9 N2 C10 115.2(3)
C9 N3 C12 114.4(3)
C2 C1 C6 121.0(3)
C2 C1 N1 131.5(3)
C6 C1 N1 107.4(2)
C3 C2 C1 117.4(3)
C3 C2 H2 121.3
C1 C2 H2 121.3
C2 C3 C4 122.7(3)
C2 C3 H3 118.6
C4 C3 H3 118.6
C5 C4 C3 119.9(3)
C5 C4 H4 120.0
C3 C4 H4 120.0
C4 C5 C6 119.1(3)
C4 C5 H5 120.4
C6 C5 H5 120.4
C5 C6 C1 119.8(3)
C5 C6 C7 133.0(3)
C1 C6 C7 107.2(2)
C8 C7 C6 109.4(2)
C8 C7 H7 125.3
C6 C7 H7 125.3
C7 C8 N1 108.1(2)
C7 C8 C13 126.1(2)
N1 C8 C13 125.5(2)
N2 C9 N3 127.5(3)
N2 C9 N1 117.3(3)
N3 C9 N1 115.3(3)
N2 C10 C11 122.7(3)
N2 C10 H10 118.6
C11 C10 H10 118.6
C12 C11 C10 116.7(3)
C12 C11 H11 121.6
C10 C11 H11 121.6
N3 C12 C11 123.4(3)
N3 C12 H12 118.3
C11 C12 H12 118.3
C14 C13 C8 117.9(3)
C14 C13 C16 123.3(3)
C8 C13 C16 118.1(2)
C13 C14 C15 126.8(3)
C13 C14 H14 116.6
C15 C14 H14 116.6
C14 C15 H15A 109.5
C14 C15 H15B 109.5
H15A C15 H15B 109.5
C14 C15 H15C 109.5
H15A C15 H15C 109.5
H15B C15 H15C 109.5
C17 C16 C13 112.6(2)
C17 C16 H16A 109.1
C13 C16 H16A 109.1
C17 C16 H16B 109.1
C13 C16 H16B 109.1
H16A C16 H16B 107.8
C18 C17 C22 117.3(3)
C18 C17 C16 121.4(3)
C22 C17 C16 121.3(3)
C17 C18 C19 121.7(3)
C17 C18 H18 119.2
C19 C18 H18 119.2
C20 C19 C18 118.6(3)
C20 C19 H19 120.7
C18 C19 H19 120.7
C19 C20 C21 122.3(3)
C19 C20 F1 119.5(3)
C21 C20 F1 118.2(3)
C20 C21 C22 118.0(3)
C20 C21 H21 121.0
C22 C21 H21 121.0
C17 C22 C21 122.0(3)
C17 C22 H22 119.0
C21 C22 H22 119.0
C31 N4 C23 125.2(2)
C31 N4 C30 125.6(2)
C23 N4 C30 107.89(19)
C31 N5 C32 115.2(2)
C31 N6 C34 114.8(2)
C24 C23 C28 121.2(2)
C24 C23 N4 131.6(2)
C28 C23 N4 107.2(2)
C25 C24 C23 117.5(3)
C25 C24 H24 121.3
C23 C24 H24 121.3
C24 C25 C26 122.0(3)
C24 C25 H25 119.0
C26 C25 H25 119.0
C27 C26 C25 120.6(3)
C27 C26 H26 119.7
C25 C26 H26 119.7
C26 C27 C28 119.2(3)
C26 C27 H27 120.4
C28 C27 H27 120.4
C27 C28 C23 119.4(3)
C27 C28 C29 133.2(3)
C23 C28 C29 107.3(2)
C30 C29 C28 109.4(2)
C30 C29 H29 125.3
C28 C29 H29 125.3
C29 C30 N4 108.2(2)
C29 C30 C35 125.9(2)
N4 C30 C35 125.4(2)
N6 C31 N5 127.3(2)
N6 C31 N4 116.7(2)
N5 C31 N4 116.0(2)
N5 C32 C33 123.0(3)
N5 C32 H32 118.5
C33 C32 H32 118.5
C32 C33 C34 116.3(3)
C32 C33 H33 121.8
C34 C33 H33 121.8
N6 C34 C33 123.3(3)
N6 C34 H34 118.3
C33 C34 H34 118.3
C36 C35 C30 118.1(2)
C36 C35 C38 123.7(2)
C30 C35 C38 117.6(2)
C35 C36 C37 127.5(3)
C35 C36 H36 116.2
C37 C36 H36 116.2
C36 C37 H37A 109.5
C36 C37 H37B 109.5
H37A C37 H37B 109.5
C36 C37 H37C 109.5
H37A C37 H37C 109.5
H37B C37 H37C 109.5
C39 C38 C35 113.3(2)
C39 C38 H38A 108.9
C35 C38 H38A 108.9
C39 C38 H38B 108.9
C35 C38 H38B 108.9
H38A C38 H38B 107.7
C44 C39 C40 116.4(3)
C44 C39 C38 121.4(3)
C40 C39 C38 122.2(3)
C39 C40 C41 122.3(3)
C39 C40 H40 118.9
C41 C40 H40 118.9
C42 C41 C40 118.4(3)
C42 C41 H41 120.8
C40 C41 H41 120.8
C43 C42 C41 121.8(3)
C43 C42 F2 119.8(3)
C41 C42 F2 118.3(3)
C42 C43 C44 119.2(3)
C42 C43 H43 120.4
C44 C43 H43 120.4
C39 C44 C43 121.9(3)
C39 C44 H44 119.1
C43 C44 H44 119.1

loop_
_geom_bond_atom_site_label_1
_geom_bond_atom_site_label_2
_geom_bond_distance
F1 C20 1.360(3)
N1 C9 1.407(3)
N1 C1 1.409(3)
N1 C8 1.418(3)
N2 C9 1.321(3)
N2 C10 1.338(3)
N3 C9 1.333(3)
N3 C12 1.341(4)
C1 C2 1.391(4)
C1 C6 1.401(4)
C2 C3 1.371(4)
C2 H2 0.9300
C3 C4 1.384(5)
C3 H3 0.9300
C4 C5 1.375(4)
C4 H4 0.9300
C5 C6 1.395(4)
C5 H5 0.9300
C6 C7 1.422(4)
C7 C8 1.353(3)
C7 H7 0.9300
C8 C13 1.470(4)
C10 C11 1.363(4)
C10 H10 0.9300
C11 C12 1.353(4)
C11 H11 0.9300
C12 H12 0.9300
C13 C14 1.332(4)
C13 C16 1.512(4)
C14 C15 1.499(4)
C14 H14 0.9300
C15 H15A 0.9600
C15 H15B 0.9600
C15 H15C 0.9600
C16 C17 1.506(4)
C16 H16A 0.9700
C16 H16B 0.9700
C17 C18 1.369(4)
C17 C22 1.376(4)
C18 C19 1.382(4)
C18 H18 0.9300
C19 C20 1.347(4)
C19 H19 0.9300
C20 C21 1.357(4)
C21 C22 1.380(4)
C21 H21 0.9300
C22 H22 0.9300
F2 C42 1.360(3)
N4 C31 1.407(3)
N4 C23 1.412(3)
N4 C30 1.420(3)
N5 C31 1.328(3)
N5 C32 1.334(3)
N6 C31 1.327(3)
N6 C34 1.335(3)
C23 C24 1.393(4)
C23 C28 1.407(3)
C24 C25 1.378(4)
C24 H24 0.9300
C25 C26 1.385(4)
C25 H25 0.9300
C26 C27 1.372(4)
C26 H26 0.9300
C27 C28 1.394(4)
C27 H27 0.9300
C28 C29 1.420(4)
C29 C30 1.353(3)
C29 H29 0.9300
C30 C35 1.481(3)
C32 C33 1.361(4)
C32 H32 0.9300
C33 C34 1.365(4)
C33 H33 0.9300
C34 H34 0.9300
C35 C36 1.324(3)
C35 C38 1.513(3)
C36 C37 1.506(4)
C36 H36 0.9300
C37 H37A 0.9600
C37 H37B 0.9600
C37 H37C 0.9600
C38 C39 1.505(3)
C38 H38A 0.9700
C38 H38B 0.9700
C39 C44 1.370(4)
C39 C40 1.372(4)
C40 C41 1.382(4)
C40 H40 0.9300
C41 C42 1.348(4)
C41 H41 0.9300
C42 C43 1.333(4)
C43 C44 1.383(4)
C43 H43 0.9300
C44 H44 0.9300

loop_
_geom_hbond_atom_site_label_D
_geom_hbond_atom_site_label_H
_geom_hbond_atom_site_label_A
_geom_hbond_distance_DH
_geom_hbond_distance_HA
_geom_hbond_distance_DA
_geom_hbond_angle_DHA
C24 H24 N5 0.93 2.42 2.941(4) 115.7
C2 H2 N3 0.93 2.41 2.937(4) 115.5

loop_
_geom_torsion_atom_site_label_1
_geom_torsion_atom_site_label_2
_geom_torsion_atom_site_label_3
_geom_torsion_atom_site_label_4
_geom_torsion
C9 N1 C1 C2 -9.9(5)
C8 N1 C1 C2 -178.1(3)
C9 N1 C1 C6 168.1(2)
C8 N1 C1 C6 -0.2(3)
C6 C1 C2 C3 0.6(4)
N1 C1 C2 C3 178.4(3)
C1 C2 C3 C4 -0.3(5)
C2 C3 C4 C5 0.0(6)
C3 C4 C5 C6 0.0(5)
C4 C5 C6 C1 0.4(4)
C4 C5 C6 C7 -179.0(3)
C2 C1 C6 C5 -0.7(4)
N1 C1 C6 C5 -178.9(2)
C2 C1 C6 C7 178.8(3)
N1 C1 C6 C7 0.6(3)
C5 C6 C7 C8 178.6(3)
C1 C6 C7 C8 -0.9(3)
C6 C7 C8 N1 0.8(3)
C6 C7 C8 C13 174.0(3)
C9 N1 C8 C7 -168.7(2)
C1 N1 C8 C7 -0.4(3)
C9 N1 C8 C13 18.0(4)
C1 N1 C8 C13 -173.6(2)
C10 N2 C9 N3 3.0(4)
C10 N2 C9 N1 -177.0(2)
C12 N3 C9 N2 -2.2(4)
C12 N3 C9 N1 177.7(2)
C1 N1 C9 N2 -148.8(3)
C8 N1 C9 N2 17.5(4)
C1 N1 C9 N3 31.2(4)
C8 N1 C9 N3 -162.5(2)
C9 N2 C10 C11 -1.1(4)
N2 C10 C11 C12 -1.2(5)
C9 N3 C12 C11 -0.5(5)
C10 C11 C12 N3 2.0(5)
C7 C8 C13 C14 49.8(4)
N1 C8 C13 C14 -138.1(3)
C7 C8 C13 C16 -120.7(3)
N1 C8 C13 C16 51.4(4)
C8 C13 C14 C15 -169.6(3)
C16 C13 C14 C15 0.4(5)
C14 C13 C16 C17 -83.8(3)
C8 C13 C16 C17 86.1(3)
C13 C16 C17 C18 104.4(3)
C13 C16 C17 C22 -74.7(3)
C22 C17 C18 C19 1.8(5)
C16 C17 C18 C19 -177.3(3)
C17 C18 C19 C20 -1.0(6)
C18 C19 C20 C21 -0.6(6)
C18 C19 C20 F1 -179.7(3)
C19 C20 C21 C22 1.2(5)
F1 C20 C21 C22 -179.6(3)
C18 C17 C22 C21 -1.1(4)
C16 C17 C22 C21 178.0(3)
C20 C21 C22 C17 -0.3(5)
C31 N4 C23 C24 -10.7(4)
C30 N4 C23 C24 -177.9(3)
C31 N4 C23 C28 167.6(2)
C30 N4 C23 C28 0.4(3)
C28 C23 C24 C25 -0.3(4)
N4 C23 C24 C25 177.8(3)
C23 C24 C25 C26 0.6(4)
C24 C25 C26 C27 -0.4(5)
C25 C26 C27 C28 -0.2(4)
C26 C27 C28 C23 0.5(4)
C26 C27 C28 C29 -178.4(3)
C24 C23 C28 C27 -0.3(4)
N4 C23 C28 C27 -178.8(2)
C24 C23 C28 C29 178.9(2)
N4 C23 C28 C29 0.4(3)
C27 C28 C29 C30 177.9(3)
C23 C28 C29 C30 -1.1(3)
C28 C29 C30 N4 1.3(3)
C28 C29 C30 C35 173.5(2)
C31 N4 C30 C29 -168.2(2)
C23 N4 C30 C29 -1.1(3)
C31 N4 C30 C35 19.6(4)
C23 N4 C30 C35 -173.3(2)
C34 N6 C31 N5 3.0(4)
C34 N6 C31 N4 -177.8(2)
C32 N5 C31 N6 -2.8(4)
C32 N5 C31 N4 178.0(2)
C23 N4 C31 N6 -147.2(2)
C30 N4 C31 N6 17.8(3)
C23 N4 C31 N5 32.0(3)
C30 N4 C31 N5 -163.0(2)
C31 N5 C32 C33 -0.1(4)
N5 C32 C33 C34 2.4(4)
C31 N6 C34 C33 -0.3(4)
C32 C33 C34 N6 -2.2(4)
C29 C30 C35 C36 52.4(4)
N4 C30 C35 C36 -136.7(3)
C29 C30 C35 C38 -119.2(3)
N4 C30 C35 C38 51.7(3)
C30 C35 C36 C37 -170.5(2)
C38 C35 C36 C37 0.5(4)
C36 C35 C38 C39 -89.2(3)
C30 C35 C38 C39 81.9(3)
C35 C38 C39 C44 108.5(3)
C35 C38 C39 C40 -71.4(3)
C44 C39 C40 C41 -0.3(4)
C38 C39 C40 C41 179.6(3)
C39 C40 C41 C42 0.0(5)
C40 C41 C42 C43 0.4(6)
C40 C41 C42 F2 -180.0(3)
C41 C42 C43 C44 -0.6(7)
F2 C42 C43 C44 179.8(3)
C40 C39 C44 C43 0.1(5)
C38 C39 C44 C43 -179.8(3)
C42 C43 C44 C39 0.4(7)
